data_2217657
loop_
_publ_author_name
'Srinivasan, Bikshandarkoil R. '
'N\"ather, Christian'
'Bensch, Wolfgang'

_publ_section_title
;
 Bis(methylammonium) tetrasulfidotungstate(VI)
;
_journal_coeditor_code SI2066
_journal_issue 2
_journal_name_full 'Acta Crystallographica Section E'
_journal_page_first m296
_journal_page_last m297
_journal_paper_doi 10.1107/S1600536807067682
_journal_volume 64
_journal_year 2008
_chemical_formula_iupac '(C H6 N)2 [W S4]'
_chemical_formula_moiety '2(C H6 N +), S4 W 2-'
_chemical_formula_sum 'C2 H12 N2 S4 W'
_chemical_formula_weight 376.23
_chemical_name_common 'methylammonium tetrathiotungstate'
_chemical_name_systematic
;
Bis(methylammonium) tetrasulfidotungstate(VI)
;
_space_group_IT_number 62
_symmetry_cell_setting orthorhombic
_symmetry_space_group_name_Hall '-P 2ac 2n'
_symmetry_space_group_name_H-M 'P n m a'
_atom_sites_solution_hydrogens geom
_atom_sites_solution_primary direct
_atom_sites_solution_secondary difmap
_audit_creation_method SHELXL-97
_cell_angle_alpha 90.00
_cell_angle_beta 90.00
_cell_angle_gamma 90.00
_cell_formula_units_Z 4
_cell_length_a 9.5591(10)
_cell_length_b 7.0006(7)
_cell_length_c 15.734(2)
_cell_measurement_reflns_used 8000
_cell_measurement_temperature 170(2)
_cell_measurement_theta_max 28.15
_cell_measurement_theta_min 1.9
_cell_volume 1052.9(2)
_computing_cell_refinement 'IPDS (Stoe & Cie, 1998)'
_computing_data_collection 'IPDS (Stoe & Cie, 1998)'
_computing_data_reduction 'IPDS (Stoe & Cie, 1998)'
_computing_molecular_graphics 'DIAMOND (Brandenburg, 1999)'
_computing_publication_material 'CIFTAB in SHELXTL (Bruker, 1998)'
_computing_structure_refinement 'SHELXL97 (Sheldrick, 1997)'
_computing_structure_solution 'SHELXS97 (Sheldrick, 1997)'
_diffrn_ambient_temperature 170(2)
_diffrn_measured_fraction_theta_full 0.996
_diffrn_measured_fraction_theta_max 0.996
_diffrn_measurement_device_type 'Stoe IPDS1'
_diffrn_measurement_method \f
_diffrn_radiation_monochromator graphite
_diffrn_radiation_source 'fine-focus sealed tube'
_diffrn_radiation_type MoK\a
_diffrn_radiation_wavelength 0.71073
_diffrn_reflns_av_R_equivalents 0.0650
_diffrn_reflns_av_sigmaI/netI 0.0310
_diffrn_reflns_limit_h_max 12
_diffrn_reflns_limit_h_min -12
_diffrn_reflns_limit_k_max 9
_diffrn_reflns_limit_k_min -9
_diffrn_reflns_limit_l_max 20
_diffrn_reflns_limit_l_min -20
_diffrn_reflns_number 9418
_diffrn_reflns_theta_full 27.85
_diffrn_reflns_theta_max 27.85
_diffrn_reflns_theta_min 2.49
_diffrn_standards_decay_% 0
_diffrn_standards_number 0
_exptl_absorpt_coefficient_mu 11.700
_exptl_absorpt_correction_T_max 0.631
_exptl_absorpt_correction_T_min 0.441
_exptl_absorpt_correction_type numerical
_exptl_absorpt_process_details '(X-SHAPE; Stoe & Cie, 1998)'
_exptl_crystal_colour yellow
_exptl_crystal_density_diffrn 2.373
_exptl_crystal_density_method 'not measured'
_exptl_crystal_description block
_exptl_crystal_F_000 704
_exptl_crystal_size_max 0.12
_exptl_crystal_size_mid 0.06
_exptl_crystal_size_min 0.04
_refine_diff_density_max 1.476
_refine_diff_density_min -2.343
_refine_ls_extinction_coef 0.0022(3)
_refine_ls_extinction_expression Fc^*^=kFc[1+0.001xFc^2^\l^3^/sin(2\q)]^-1/4^
_refine_ls_extinction_method 'SHELXL97 (Sheldrick, 1997)'
_refine_ls_goodness_of_fit_ref 1.103
_refine_ls_hydrogen_treatment constr
_refine_ls_matrix_type full
_refine_ls_number_parameters 53
_refine_ls_number_reflns 1355
_refine_ls_number_restraints 0
_refine_ls_restrained_S_all 1.103
_refine_ls_R_factor_all 0.0428
_refine_ls_R_factor_gt 0.0321
_refine_ls_shift/su_max 0.000
_refine_ls_shift/su_mean 0.000
_refine_ls_structure_factor_coef Fsqd
_refine_ls_weighting_details 'w=1/[\s^2^(Fo^2^)+(0.0450P)^2^+1.2501P] where P=(Fo^2^+2Fc^2^)/3'
_refine_ls_weighting_scheme calc
_refine_ls_wR_factor_gt 0.0766
_refine_ls_wR_factor_ref 0.0809
_reflns_number_gt 1060
_reflns_number_total 1355
_reflns_threshold_expression I>2\s(I)
_cod_data_source_file si2066.cif
_cod_data_source_block I
_cod_depositor_comments
;
The following automatic conversions were performed:
'_exptl_absorpt_correction_type' value 'Numerical' changed to 'numerical'
according to '/home/saulius/struct/CIF-dictionaries/cif_core.dic'
dictionary named 'cif_core.dic' version 2.4.1 from 2010-06-29.

Automatic conversion script
Id: cif_fix_enum 1527 2010-12-29 10:47:43Z saulius 

The following automatic conversions were performed:

'_exptl_absorpt_correction_type' value 'Numerical' changed to
'numerical' according to
/home/saulius/struct/CIF-dictionaries/cif_core.dic dictionary named
'cif_core.dic' version 2.4.1 from 2010-06-29.

Automatic conversion script
Id: cif_fix_values 1715 2011-07-08 13:25:40Z adriana 
;
_cod_database_code 2217657
_cod_database_fobs_code 2217657

loop_
_symmetry_equiv_pos_as_xyz
'x, y, z'
'-x+1/2, -y, z+1/2'
'-x, y+1/2, -z'
'x+1/2, -y+1/2, -z+1/2'
'-x, -y, -z'
'x-1/2, y, -z-1/2'
'x, -y-1/2, z'
'-x-1/2, y-1/2, z-1/2'

loop_
_atom_site_type_symbol
_atom_site_label
_atom_site_fract_x
_atom_site_fract_y
_atom_site_fract_z
_atom_site_U_iso_or_equiv
_atom_site_adp_type
_atom_site_calc_flag
_atom_site_refinement_flags
_atom_site_occupancy
W W1 0.24968(3) 0.2500 0.552442(15) 0.01100(14) Uani d S 1
S S3 0.02612(18) 0.2500 0.58592(13) 0.0191(4) Uani d S 1
S S2 0.2751(2) 0.2500 0.41353(13) 0.0209(4) Uani d S 1
S S1 0.35291(14) -0.00338(18) 0.60404(9) 0.0204(3) Uani d . 1
N N1 -0.0570(7) 0.2500 0.3764(4) 0.0178(13) Uani d S 1
H H1N1 -0.1078 0.1449 0.3909 0.027 Uiso d R 1
H H2N1 0.0246 0.2500 0.4063 0.027 Uiso d SR 1
C C1 -0.0349(12) 0.2500 0.2832(6) 0.041(2) Uani d S 1
H H1A 0.0168 0.1361 0.2652 0.061 Uiso d R 1
H H1B -0.1279 0.2500 0.2601 0.061 Uiso d SR 1
N N2 0.6638(7) 0.2500 0.5893(4) 0.0233(14) Uani d S 1
H H1N2 0.6161 0.1449 0.5715 0.035 Uiso d R 1
H H2N2 0.7517 0.2500 0.5672 0.035 Uiso d SR 1
C C2 0.6709(10) 0.2500 0.6828(5) 0.0282(18) Uani d S 1
H H2A 0.7249 0.3626 0.7000 0.042 Uiso d R 1
H H2B 0.5836 0.2500 0.7155 0.042 Uiso d SR 1

loop_
_atom_site_aniso_label
_atom_site_aniso_U_11
_atom_site_aniso_U_22
_atom_site_aniso_U_33
_atom_site_aniso_U_12
_atom_site_aniso_U_13
_atom_site_aniso_U_23
W1 0.00838(19) 0.01006(18) 0.01455(19) 0.000 -0.00081(11) 0.000
S3 0.0086(8) 0.0257(9) 0.0230(9) 0.000 0.0029(8) 0.000
S2 0.0157(9) 0.0286(9) 0.0183(9) 0.000 0.0028(8) 0.000
S1 0.0166(6) 0.0131(5) 0.0316(6) 0.0016(5) -0.0057(6) 0.0043(5)
N1 0.016(3) 0.016(3) 0.021(3) 0.000 -0.006(3) 0.000
C1 0.048(6) 0.058(6) 0.016(4) 0.000 0.003(4) 0.000
N2 0.017(3) 0.025(3) 0.028(4) 0.000 0.005(3) 0.000
C2 0.027(5) 0.037(4) 0.021(4) 0.000 0.002(4) 0.000

loop_
_atom_type_symbol
_atom_type_description
_atom_type_scat_dispersion_real
_atom_type_scat_dispersion_imag
_atom_type_scat_source
C C 0.0033 0.0016 'International Tables Vol C Tables 4.2.6.8 and 6.1.1.4'
H H 0.0000 0.0000 'International Tables Vol C Tables 4.2.6.8 and 6.1.1.4'
N N 0.0061 0.0033 'International Tables Vol C Tables 4.2.6.8 and 6.1.1.4'
S S 0.1246 0.1234 'International Tables Vol C Tables 4.2.6.8 and 6.1.1.4'
W W -0.8490 6.8722 'International Tables Vol C Tables 4.2.6.8 and 6.1.1.4'

loop_
_geom_angle_atom_site_label_1
_geom_angle_atom_site_label_2
_geom_angle_atom_site_label_3
_geom_angle_site_symmetry_1
_geom_angle
_geom_angle_publ_flag
S1 W1 S1 7_565 108.46(7) y
S1 W1 S2 7_565 108.62(5) no
S1 W1 S2 . 108.62(5) y
S1 W1 S3 7_565 110.45(5) no
S1 W1 S3 . 110.45(5) y
S2 W1 S3 . 110.18(8) y
C1 N1 H1N1 . 108.8 ?
C1 N1 H2N1 . 112.8 ?
H1N1 N1 H2N1 . 109.2 ?
N1 C1 H1A . 111.0 ?
N1 C1 H1B . 104.1 ?
H1A C1 H1B . 110.9 ?
C2 N2 H1N2 . 109.4 ?
C2 N2 H2N2 . 109.8 ?
H1N2 N2 H2N2 . 110.2 ?
N2 C2 H2A . 107.4 ?
N2 C2 H2B . 119.0 ?
H2A C2 H2B . 107.7 ?

loop_
_geom_bond_atom_site_label_1
_geom_bond_atom_site_label_2
_geom_bond_site_symmetry_2
_geom_bond_distance
_geom_bond_publ_flag
W1 S1 7_565 2.1862(13) no
W1 S1 . 2.1862(13) y
W1 S2 . 2.199(2) y
W1 S3 . 2.2010(18) y
N1 C1 . 1.482(10) ?
N1 H1N1 . 0.91 ?
N1 H2N1 . 0.91 ?
C1 H1A . 0.98 ?
C1 H1B . 0.96 ?
N2 C2 . 1.473(11) ?
N2 H1N2 . 0.91 ?
N2 H2N2 . 0.91 ?
C2 H2A . 0.98 ?
C2 H2B . 0.98 ?

loop_
_geom_hbond_atom_site_label_D
_geom_hbond_atom_site_label_H
_geom_hbond_atom_site_label_A
_geom_hbond_site_symmetry_A
_geom_hbond_distance_DH
_geom_hbond_distance_HA
_geom_hbond_distance_DA
_geom_hbond_angle_DHA
N1 H1N1 S1 5_556 0.91 2.55 3.328(6) 144
N1 H1N1 S3 5_556 0.91 2.90 3.5623(12) 131
N1 H2N1 S2 . 0.91 2.40 3.227(7) 152
N1 H2N1 S3 . 0.91 2.83 3.390(7) 121
N2 H1N2 S1 . 0.91 2.77 3.468(6) 135
N2 H1N2 S1 5_656 0.91 2.95 3.502(6) 121
N2 H1N2 S2 5_656 0.91 2.96 3.5491(12) 124
N2 H2N2 S3 1_655 0.91 2.64 3.464(7) 151
C1 H1A S1 2_554 0.98 2.97 3.736(8) 135
C1 H1B S2 4_455 0.96 2.89 3.589(10) 131
